data_7235804
loop_
_publ_author_name
'Wang, Yuan'
'Li, Shenghua'
'Li, Yuchuan'
'Zhang, Rubo'
'Wang, Dong'
'Pang, Siping'

_publ_section_title
;
 A comparative study of the structure, energetic performance and stability
 of nitro-NNO-azoxy substituted explosives
;
_journal_issue 48
_journal_name_full 'J. Mater. Chem. A'
_journal_page_first 20806
_journal_paper_doi 10.1039/C4TA04716H
_journal_volume 2
_journal_year 2014
_chemical_formula_moiety C7H5N5O7
_chemical_formula_sum 'C7 H5 N5 O7'
_chemical_formula_weight 271.16
_chemical_melting_point 387
_chemical_name_systematic 2,6-dinitro-4-nitro-NNO-azoxytoluene
_space_group_IT_number 14
_space_group_name_Hall '-P 2yn'
_space_group_name_H-M_alt 'P 1 21/n 1'
_symmetry_cell_setting monoclinic
_symmetry_space_group_name_H-M 'P 1 21/n 1'
_atom_sites_solution_hydrogens geom
_atom_sites_solution_primary direct
_atom_sites_solution_secondary difmap
_audit_creation_method SHELXL-97
_cell_angle_alpha 90.00
_cell_angle_beta 98.746(4)
_cell_angle_gamma 90.00
_cell_formula_units_Z 4
_cell_length_a 5.2932(15)
_cell_length_b 29.236(8)
_cell_length_c 6.907(2)
_cell_measurement_reflns_used 3669
_cell_measurement_temperature 153(2)
_cell_measurement_theta_max 31.507
_cell_measurement_theta_min 2.787
_cell_volume 1056.4(5)
_computing_cell_refinement 'CrystalClear (Rigaku Inc., 2008)'
_computing_data_collection 'CrystalClear (Rigaku Inc., 2008)'
_computing_data_reduction 'CrystalClear (Rigaku Inc., 2008)'
_computing_structure_refinement 'SHELXL-97 (Sheldrick, 1997)'
_computing_structure_solution 'SHELXS-97 (Sheldrick, 1990)'
_diffrn_ambient_temperature 153(2)
_diffrn_detector_area_resol_mean 28.5714
_diffrn_measured_fraction_theta_full 0.998
_diffrn_measured_fraction_theta_max 0.998
_diffrn_measurement_device_type AFC10/Saturn724+
_diffrn_measurement_method 'phi and omega scans'
_diffrn_radiation_monochromator graphite
_diffrn_radiation_source 'Rotating Anode'
_diffrn_radiation_type MoK\a
_diffrn_radiation_wavelength 0.71073
_diffrn_reflns_av_R_equivalents 0.0346
_diffrn_reflns_av_sigmaI/netI 0.0352
_diffrn_reflns_limit_h_max 7
_diffrn_reflns_limit_h_min -5
_diffrn_reflns_limit_k_max 37
_diffrn_reflns_limit_k_min -39
_diffrn_reflns_limit_l_max 9
_diffrn_reflns_limit_l_min -9
_diffrn_reflns_number 8887
_diffrn_reflns_theta_full 29.00
_diffrn_reflns_theta_max 29.00
_diffrn_reflns_theta_min 3.06
_diffrn_standards_decay_% 0
_diffrn_standards_interval_count 0
_diffrn_standards_interval_time 0
_diffrn_standards_number 0
_exptl_absorpt_coefficient_mu 0.155
_exptl_absorpt_correction_T_max 0.9756
_exptl_absorpt_correction_T_min 0.9210
_exptl_absorpt_correction_type Multi-scans
_exptl_crystal_colour Yellow
_exptl_crystal_density_diffrn 1.705
_exptl_crystal_density_method 'not measured'
_exptl_crystal_description Chunk
_exptl_crystal_F_000 552
_exptl_crystal_recrystallization_method 'Re-crystallisation from solvent: hexane/ethyl acetate'
_exptl_crystal_size_max 0.54
_exptl_crystal_size_mid 0.54
_exptl_crystal_size_min 0.16
_refine_diff_density_max 0.253
_refine_diff_density_min -0.266
_refine_diff_density_rms 0.051
_refine_ls_extinction_coef 0.004(3)
_refine_ls_extinction_expression Fc^*^=kFc[1+0.001xFc^2^\l^3^/sin(2\q)]^-1/4^
_refine_ls_extinction_method SHELXL
_refine_ls_goodness_of_fit_ref 1.003
_refine_ls_hydrogen_treatment constr
_refine_ls_matrix_type full
_refine_ls_number_parameters 174
_refine_ls_number_reflns 2800
_refine_ls_number_restraints 0
_refine_ls_restrained_S_all 1.003
_refine_ls_R_factor_all 0.0593
_refine_ls_R_factor_gt 0.0461
_refine_ls_shift/su_max 0.000
_refine_ls_shift/su_mean 0.000
_refine_ls_structure_factor_coef Fsqd
_refine_ls_weighting_details 'calc w=1/[\s^2^(Fo^2^)+(0.0695P)^2^+0.2590P] where P=(Fo^2^+2Fc^2^)/3'
_refine_ls_weighting_scheme calc
_refine_ls_wR_factor_gt 0.1185
_refine_ls_wR_factor_ref 0.1290
_reflns_number_gt 2335
_reflns_number_total 2800
_reflns_threshold_expression >2sigma(I)
_cod_data_source_file c4ta04716h2.cif
_cod_data_source_block bo2465
_cod_depositor_comments
;
The following automatic conversions were performed:

data item '_symmetry_cell_setting' value 'Monoclinic' was changed to
'monoclinic' in accordance with the
/home/saulius/struct/COD-crude-data/automatic-downloads/DataCite-retrospective/RSC/depositions/lib/dictionaries/cif_core.dic
dictionary named 'cif_core.dic' version 2.4.2 last updated on
2011-04-26.

Automatic conversion script
Id: cif_fix_values 6909 2019-04-08 15:41:33Z antanas 
;
_cod_original_sg_symbol_H-M P2(1)/n
_cod_database_code 7235804

loop_
_symmetry_equiv_pos_as_xyz
'x, y, z'
'-x+1/2, y+1/2, -z+1/2'
'-x, -y, -z'
'x-1/2, -y-1/2, z-1/2'

loop_
_atom_site_label
_atom_site_type_symbol
_atom_site_fract_x
_atom_site_fract_y
_atom_site_fract_z
_atom_site_U_iso_or_equiv
_atom_site_adp_type
_atom_site_occupancy
_atom_site_symmetry_multiplicity
_atom_site_calc_flag
_atom_site_refinement_flags
O1 O 0.6341(2) 0.20138(4) 0.87635(16) 0.0331(3) Uani 1 1 d .
O2 O 0.1788(3) 0.22976(5) 1.0367(2) 0.0504(4) Uani 1 1 d .
O3 O 0.2629(3) 0.28255(5) 0.8325(2) 0.0447(4) Uani 1 1 d .
O4 O -0.0255(2) 0.12616(4) 0.11769(17) 0.0323(3) Uani 1 1 d .
O5 O 0.2935(3) 0.11005(4) -0.03384(16) 0.0347(3) Uani 1 1 d .
O6 O 1.0685(2) 0.04864(4) 0.49207(19) 0.0344(3) Uani 1 1 d .
O7 O 0.9078(3) 0.03894(4) 0.76041(18) 0.0373(3) Uani 1 1 d .
N1 N 0.4508(2) 0.19138(4) 0.74950(17) 0.0231(3) Uani 1 1 d .
N2 N 0.2274(3) 0.20884(5) 0.7279(2) 0.0311(3) Uani 1 1 d .
N3 N 0.2268(3) 0.24351(5) 0.8811(2) 0.0333(3) Uani 1 1 d .
N4 N 0.2010(3) 0.11795(4) 0.11500(18) 0.0244(3) Uani 1 1 d .
N5 N 0.9090(3) 0.05637(4) 0.59936(19) 0.0260(3) Uani 1 1 d .
C1 C 0.4835(3) 0.15552(5) 0.6081(2) 0.0215(3) Uani 1 1 d .
C2 C 0.3267(3) 0.15368(5) 0.4293(2) 0.0218(3) Uani 1 1 d .
H2 H 0.1936 0.1753 0.3942 0.026 Uiso 1 1 calc R
C3 C 0.3725(3) 0.11888(5) 0.3036(2) 0.0216(3) Uani 1 1 d .
C4 C 0.5583(3) 0.08479(5) 0.3463(2) 0.0223(3) Uani 1 1 d .
C5 C 0.7055(3) 0.08976(5) 0.5317(2) 0.0221(3) Uani 1 1 d .
C6 C 0.6748(3) 0.12394(5) 0.6632(2) 0.0230(3) Uani 1 1 d .
H6 H 0.7810 0.1257 0.7869 0.028 Uiso 1 1 calc R
C7 C 0.5818(3) 0.04433(5) 0.2151(2) 0.0294(3) Uani 1 1 d .
H7A H 0.6870 0.0527 0.1155 0.035 Uiso 1 1 calc R
H7B H 0.4115 0.0351 0.1509 0.035 Uiso 1 1 calc R
H7C H 0.6623 0.0188 0.2935 0.035 Uiso 1 1 calc R

loop_
_atom_site_aniso_label
_atom_site_aniso_U_11
_atom_site_aniso_U_22
_atom_site_aniso_U_33
_atom_site_aniso_U_23
_atom_site_aniso_U_13
_atom_site_aniso_U_12
O1 0.0311(6) 0.0393(7) 0.0244(6) -0.0098(5) -0.0103(5) 0.0038(5)
O2 0.0563(9) 0.0610(10) 0.0385(8) -0.0178(7) 0.0220(7) -0.0123(7)
O3 0.0541(9) 0.0348(7) 0.0427(8) -0.0085(6) -0.0012(6) 0.0122(6)
O4 0.0264(6) 0.0420(7) 0.0257(6) 0.0005(5) -0.0048(4) 0.0012(5)
O5 0.0428(7) 0.0444(7) 0.0170(5) -0.0025(5) 0.0047(5) -0.0023(5)
O6 0.0262(6) 0.0318(6) 0.0471(7) 0.0052(5) 0.0114(5) 0.0031(5)
O7 0.0480(8) 0.0353(7) 0.0269(6) 0.0072(5) 0.0004(5) 0.0097(5)
N1 0.0251(6) 0.0260(6) 0.0170(6) -0.0010(5) -0.0008(5) 0.0002(5)
N2 0.0268(7) 0.0370(8) 0.0281(7) -0.0130(6) -0.0004(5) 0.0035(5)
N3 0.0271(7) 0.0413(8) 0.0307(7) -0.0148(6) 0.0017(6) 0.0035(6)
N4 0.0288(7) 0.0254(6) 0.0177(6) 0.0008(5) -0.0008(5) -0.0031(5)
N5 0.0253(7) 0.0233(6) 0.0280(6) 0.0006(5) -0.0006(5) 0.0001(5)
C1 0.0233(7) 0.0241(7) 0.0166(6) -0.0018(5) 0.0015(5) -0.0013(5)
C2 0.0217(7) 0.0242(7) 0.0187(6) 0.0015(5) 0.0002(5) -0.0008(5)
C3 0.0230(7) 0.0263(7) 0.0149(6) 0.0010(5) 0.0006(5) -0.0043(5)
C4 0.0223(7) 0.0248(7) 0.0199(6) 0.0003(5) 0.0033(5) -0.0042(5)
C5 0.0194(7) 0.0242(7) 0.0225(7) 0.0022(5) 0.0023(5) 0.0004(5)
C6 0.0219(7) 0.0281(7) 0.0177(6) 0.0015(5) -0.0011(5) -0.0009(5)
C7 0.0315(8) 0.0275(8) 0.0288(8) -0.0058(6) 0.0031(6) -0.0020(6)

loop_
_atom_type_symbol
_atom_type_description
_atom_type_scat_dispersion_real
_atom_type_scat_dispersion_imag
_atom_type_scat_source
C C 0.0033 0.0016 'International Tables Vol C Tables 4.2.6.8 and 6.1.1.4'
H H 0.0000 0.0000 'International Tables Vol C Tables 4.2.6.8 and 6.1.1.4'
N N 0.0061 0.0033 'International Tables Vol C Tables 4.2.6.8 and 6.1.1.4'
O O 0.0106 0.0060 'International Tables Vol C Tables 4.2.6.8 and 6.1.1.4'

loop_
_geom_angle_atom_site_label_1
_geom_angle_atom_site_label_2
_geom_angle_atom_site_label_3
_geom_angle
O1 N1 N2 126.89(13)
O1 N1 C1 118.85(12)
N2 N1 C1 114.26(12)
N1 N2 N3 107.22(12)
O2 N3 O3 128.41(15)
O2 N3 N2 115.79(15)
O3 N3 N2 115.71(14)
O4 N4 O5 124.48(13)
O4 N4 C3 117.18(12)
O5 N4 C3 118.32(13)
O7 N5 O6 124.87(14)
O7 N5 C5 117.29(13)
O6 N5 C5 117.84(13)
C6 C1 C2 122.47(14)
C6 C1 N1 116.88(12)
C2 C1 N1 120.65(13)
C1 C2 C3 116.84(14)
C1 C2 H2 121.6
C3 C2 H2 121.6
C2 C3 C4 125.19(13)
C2 C3 N4 115.22(13)
C4 C3 N4 119.54(13)
C3 C4 C5 113.20(13)
C3 C4 C7 123.50(13)
C5 C4 C7 123.06(14)
C6 C5 C4 124.97(14)
C6 C5 N5 115.13(13)
C4 C5 N5 119.89(13)
C5 C6 C1 117.30(13)
C5 C6 H6 121.3
C1 C6 H6 121.3
C4 C7 H7A 109.5
C4 C7 H7B 109.5
H7A C7 H7B 109.5
C4 C7 H7C 109.5
H7A C7 H7C 109.5
H7B C7 H7C 109.5

loop_
_geom_bond_atom_site_label_1
_geom_bond_atom_site_label_2
_geom_bond_distance
O1 N1 1.2391(16)
O2 N3 1.210(2)
O3 N3 1.213(2)
O4 N4 1.2255(18)
O5 N4 1.2262(16)
O6 N5 1.2258(18)
O7 N5 1.2245(17)
N1 N2 1.2758(19)
N1 C1 1.4610(18)
N2 N3 1.4654(18)
N4 C3 1.4704(18)
N5 C5 1.4760(19)
C1 C6 1.380(2)
C1 C2 1.3806(19)
C2 C3 1.383(2)
C2 H2 0.9500
C3 C4 1.400(2)
C4 C5 1.402(2)
C4 C7 1.507(2)
C5 C6 1.377(2)
C6 H6 0.9500
C7 H7A 0.9800
C7 H7B 0.9800
C7 H7C 0.9800

loop_
_geom_torsion_atom_site_label_1
_geom_torsion_atom_site_label_2
_geom_torsion_atom_site_label_3
_geom_torsion_atom_site_label_4
_geom_torsion
O1 N1 N2 N3 0.4(2)
C1 N1 N2 N3 179.45(12)
N1 N2 N3 O2 -86.72(18)
N1 N2 N3 O3 96.58(16)
O1 N1 C1 C6 23.3(2)
N2 N1 C1 C6 -155.87(14)
O1 N1 C1 C2 -157.34(14)
N2 N1 C1 C2 23.5(2)
C6 C1 C2 C3 -1.2(2)
N1 C1 C2 C3 179.39(12)
C1 C2 C3 C4 2.3(2)
C1 C2 C3 N4 179.75(12)
O4 N4 C3 C2 -40.30(18)
O5 N4 C3 C2 138.18(14)
O4 N4 C3 C4 137.29(15)
O5 N4 C3 C4 -44.23(19)
C2 C3 C4 C5 -2.0(2)
N4 C3 C4 C5 -179.29(12)
C2 C3 C4 C7 172.51(14)
N4 C3 C4 C7 -4.8(2)
C3 C4 C5 C6 0.6(2)
C7 C4 C5 C6 -173.92(14)
C3 C4 C5 N5 179.66(13)
C7 C4 C5 N5 5.2(2)
O7 N5 C5 C6 50.69(19)
O6 N5 C5 C6 -128.26(15)
O7 N5 C5 C4 -128.48(15)
O6 N5 C5 C4 52.56(19)
C4 C5 C6 C1 0.3(2)
N5 C5 C6 C1 -178.81(13)
C2 C1 C6 C5 0.0(2)
N1 C1 C6 C5 179.40(13)
